data_4314454
loop_
_publ_author_name
'Alexander E. J. Broomsgrove'
'David A. Addy'
'Angela Di Paolo'
'Ian R. Morgan'
'Christopher Bresner'
'Victoria Chislett'
'Ian A. Fallis'
'Amber L. Thompson'
'Dragoslav Vidovic'
'Simon Aldridge'

_publ_contact_author 'Simon Aldridge'
_publ_section_title
;
 Evaluation of Electronics, Electrostatics and Hydrogen Bond Cooperativity
 in the Binding of Cyanide and Fluoride by Lewis Acidic Ferrocenylboranes
;
_journal_name_full 'Inorganic Chemistry'
_journal_page_first 157
_journal_page_last 173
_journal_paper_doi 10.1021/ic901673u
_journal_volume 49
_journal_year 2010
_chemical_formula_moiety 'C39 H49 B1 F2 Fe1 K1 N1 O6'
_chemical_formula_sum 'C39 H49 B F2 Fe K N O6'
_chemical_formula_weight 771.57
_chemical_melting_point ?
_space_group_IT_number 2
_symmetry_cell_setting triclinic
_symmetry_space_group_name_Hall '-P 1'
_symmetry_space_group_name_H-M 'P -1'
_atom_sites_solution_hydrogens geom
_atom_sites_solution_primary direct
_audit_creation_date 09-08-15
_audit_creation_method CRYSTALS_ver_12.90
_cell_angle_alpha 91.3387(5)
_cell_angle_beta 90.2094(5)
_cell_angle_gamma 97.8732(5)
_cell_formula_units_Z 4
_cell_length_a 12.6363(1)
_cell_length_b 14.9996(2)
_cell_length_c 20.2746(2)
_cell_measurement_reflns_used 14530
_cell_measurement_temperature 150
_cell_measurement_theta_max 27
_cell_measurement_theta_min 5
_cell_volume 3805.48(7)
_computing_cell_refinement 'DENZO/SCALEPACK (Otwinowski & Minor, 1997)'
_computing_data_collection 'COLLECT (Nonius, 2001).'
_computing_data_reduction 'DENZO/SCALEPACK (Otwinowski & Minor, 1997)'
_computing_molecular_graphics 'CAMERON (Watkin et al., 1996)'
_computing_publication_material 'CRYSTALS (Betteridge et al., 2003)'
_computing_structure_refinement 'CRYSTALS (Betteridge et al., 2003)'
_computing_structure_solution 'SIR92 (Altomare et al., 1994)'
_diffrn_ambient_temperature 150
_diffrn_measured_fraction_theta_full 0.990
_diffrn_measured_fraction_theta_max 0.984
_diffrn_measurement_device 'Nonius KappaCCD'
_diffrn_measurement_device_type Area
_diffrn_measurement_method \w
_diffrn_radiation_monochromator graphite
_diffrn_radiation_type 'Mo K\a'
_diffrn_radiation_wavelength 0.71073
_diffrn_reflns_av_R_equivalents 0.036
_diffrn_reflns_limit_h_max 16
_diffrn_reflns_limit_h_min -16
_diffrn_reflns_limit_k_max 19
_diffrn_reflns_limit_k_min -19
_diffrn_reflns_limit_l_max 26
_diffrn_reflns_limit_l_min -19
_diffrn_reflns_number 55708
_diffrn_reflns_theta_full 26.425
_diffrn_reflns_theta_max 27.526
_diffrn_reflns_theta_min 5.133
_diffrn_standards_number 0
_exptl_absorpt_coefficient_mu 0.562
_exptl_absorpt_correction_T_max 0.96
_exptl_absorpt_correction_T_min 0.83
_exptl_absorpt_correction_type multi-scan
_exptl_absorpt_process_details 'DENZO/SCALEPACK (Otwinowski & Minor, 1997)'
_exptl_crystal_colour yellow
_exptl_crystal_density_diffrn 1.347
_exptl_crystal_density_meas ?
_exptl_crystal_density_method 'not measured'
_exptl_crystal_description plate
_exptl_crystal_F_000 1624
_exptl_crystal_size_max 0.400
_exptl_crystal_size_mid 0.350
_exptl_crystal_size_min 0.070
_refine_diff_density_max 1.18
_refine_diff_density_min -0.92
_refine_ls_extinction_method None
_refine_ls_goodness_of_fit_ref 1.0042
_refine_ls_hydrogen_treatment constr
_refine_ls_matrix_type full
_refine_ls_number_parameters 884
_refine_ls_number_reflns 17258
_refine_ls_number_restraints 0
_refine_ls_R_factor_all 0.0786
_refine_ls_R_factor_gt 0.0688
_refine_ls_shift/su_max 0.0008812
_refine_ls_shift/su_mean 0.2006948
_refine_ls_structure_factor_coef Fsqd
_refine_ls_weighting_details
;
 Method= Quasi-Unit weights 
 W = 1.0 or 1./2F 
;
_refine_ls_weighting_scheme calc
_refine_ls_wR_factor_all 0.1349
_refine_ls_wR_factor_gt 0.1260
_refine_ls_wR_factor_ref 0.1349
_reflns_limit_h_max 16
_reflns_limit_h_min -16
_reflns_limit_k_max 19
_reflns_limit_k_min -19
_reflns_limit_l_max 26
_reflns_limit_l_min 0
_reflns_number_gt 15204
_reflns_number_total 17258
_reflns_threshold_expression I>2.0\s(I)
_oxford_diffrn_Wilson_B_factor 2.29
_oxford_diffrn_Wilson_scale 3.27
_oxford_refine_ls_r_factor_ref 0.0786
_oxford_refine_ls_scale 0.5474(6)
_oxford_reflns_number_all 17258
_oxford_reflns_threshold_expression_ref I>-3.0\s(I)
_oxford_structure_analysis_title 057abdv08
_cod_data_source_file ic901673u_si_002_11.cif
_cod_data_source_block '[K(18-crown-6)]+[4.CN]-'
_cod_depositor_comments
;
The following automatic conversions were performed:
'_symmetry_cell_setting' value 'Triclinic' changed to 'triclinic'
according to '/home/adriana/struct/CIF-dictionaries/cif_core.dic'
dictionary named 'cif_core.dic' version 2.4.1 from 2010-06-29.

Automatic conversion script
Id: cif_fix_enum 1555 2011-01-17 13:19:09Z saulius 

The following automatic conversions were performed:

'_chemical_melting_point' value 'not measured' was changed to '?' -
the value is undefined or not given.

Automatic conversion script
Id: cif_fix_values 1569 2011-02-09 13:29:24Z adriana 

The following automatic conversions were performed:

'_exptl_crystal_density_meas' value 'not measured' was changed to '?'
- the value is perceived as not measured.

Automatic conversion script
Id: cif_fix_values 3008 2015-01-20 13:52:24Z robertas 
;
_cod_original_sg_symbol_H-M 'P -1 '
_cod_original_formula_sum 'C39 H49 B1 F2 Fe1 K1 N1 O6'
_cod_database_code 4314454

loop_
_symmetry_equiv_pos_as_xyz
x,y,z
-x,-y,-z

loop_
_atom_site_label
_atom_site_type_symbol
_atom_site_fract_x
_atom_site_fract_y
_atom_site_fract_z
_atom_site_U_iso_or_equiv
_atom_site_occupancy
_atom_site_adp_type
_atom_site_refinement_flags_posn
_atom_site_refinement_flags_adp
_atom_site_refinement_flags_occupancy
_atom_site_disorder_assembly
_atom_site_disorder_group
_oxford_atom_site_special_shape
_atom_site_attached_hydrogens
Fe1 Fe 0.32240(3) 0.39656(3) 0.78946(2) 0.0280 1.0000 Uani . . . . . . .
C2 C 0.1693(2) 0.3999(2) 0.83159(14) 0.0266 1.0000 Uani . . . . . . .
C3 C 0.2494(2) 0.3888(2) 0.87986(15) 0.0314 1.0000 Uani . . . . . . .
C4 C 0.3334(3) 0.4626(2) 0.87832(17) 0.0371 1.0000 Uani . . . . . . .
C5 C 0.3084(3) 0.5205(2) 0.82849(18) 0.0371 1.0000 Uani . . . . . . .
C6 C 0.2097(3) 0.4817(2) 0.79913(16) 0.0319 1.0000 Uani . . . . . . .
B7 B 0.0534(3) 0.3388(2) 0.81877(16) 0.0250 1.0000 Uani . . . . . . .
C8 C -0.0549(2) 0.3832(2) 0.84412(15) 0.0276 1.0000 Uani . . . . . . .
C9 C -0.1573(2) 0.3370(2) 0.82575(15) 0.0289 1.0000 Uani . . . . . . .
C10 C -0.1720(3) 0.2469(2) 0.78933(18) 0.0378 1.0000 Uani . . . . . . .
C11 C -0.2516(3) 0.3722(2) 0.83992(18) 0.0389 1.0000 Uani . . . . . . .
C12 C -0.2462(3) 0.4537(3) 0.8722(2) 0.0466 1.0000 Uani . . . . . . .
F13 F -0.33944(19) 0.48887(19) 0.88543(15) 0.0673 1.0000 Uani . . . . . . .
C14 C -0.1516(3) 0.5001(3) 0.89272(19) 0.0432 1.0000 Uani . . . . . . .
C151 C -0.0557(3) 0.4662(2) 0.87911(17) 0.0335 1.0000 Uani . . . . . . .
C16 C 0.0434(3) 0.5250(2) 0.9059(2) 0.0451 1.0000 Uani . . . . . . .
C17 C 0.0399(2) 0.3453(2) 0.73994(15) 0.0273 1.0000 Uani . . . . . . .
N18 N 0.0310(2) 0.3607(2) 0.68467(14) 0.0382 1.0000 Uani . . . . . . .
C19 C 0.0545(2) 0.2357(2) 0.84588(14) 0.0253 1.0000 Uani . . . . . . .
C20 C 0.0674(2) 0.1594(2) 0.80528(15) 0.0271 1.0000 Uani . . . . . . .
C21 C 0.0809(3) 0.1624(2) 0.73148(16) 0.0383 1.0000 Uani . . . . . . .
C22 C 0.0650(2) 0.0742(2) 0.83198(17) 0.0326 1.0000 Uani . . . . . . .
C23 C 0.0496(3) 0.0632(2) 0.89804(17) 0.0326 1.0000 Uani . . . . . . .
F24 F 0.04596(18) -0.02169(14) 0.92299(11) 0.0481 1.0000 Uani . . . . . . .
C25 C 0.0379(2) 0.1338(2) 0.93963(16) 0.0337 1.0000 Uani . . . . . . .
C26 C 0.0410(2) 0.2197(2) 0.91424(15) 0.0283 1.0000 Uani . . . . . . .
C27 C 0.0271(3) 0.2942(2) 0.96415(15) 0.0351 1.0000 Uani . . . . . . .
C28 C 0.4725(3) 0.4021(3) 0.75119(19) 0.0412 1.0000 Uani . . . . . . .
C29 C 0.4420(3) 0.3178(3) 0.7817(2) 0.0428 1.0000 Uani . . . . . . .
C30 C 0.3469(3) 0.2744(2) 0.74921(19) 0.0420 1.0000 Uani . . . . . . .
C31 C 0.3198(3) 0.3319(3) 0.69888(18) 0.0416 1.0000 Uani . . . . . . .
C32 C 0.3973(3) 0.4102(3) 0.70015(17) 0.0408 1.0000 Uani . . . . . . .
Fe33 Fe 0.81946(4) 0.88074(3) 0.70761(2) 0.0317 1.0000 Uani . . . . . . .
C34 C 0.6672(2) 0.91897(19) 0.68954(15) 0.0288 1.0000 Uani . . . . . . .
C35 C 0.7171(3) 0.9620(2) 0.74814(17) 0.0344 1.0000 Uani . . . . . . .
C36 C 0.8168(3) 1.0129(2) 0.7316(2) 0.0460 1.0000 Uani . . . . . . .
C37 C 0.8310(3) 1.0016(2) 0.6633(2) 0.0478 1.0000 Uani . . . . . . .
C38 C 0.7413(3) 0.9427(2) 0.63754(17) 0.0374 1.0000 Uani . . . . . . .
B39 B 0.5475(3) 0.8620(2) 0.68556(16) 0.0276 1.0000 Uani . . . . . . .
C40 C 0.5286(2) 0.8272(2) 0.76018(15) 0.0312 1.0000 Uani . . . . . . .
N41 N 0.5159(3) 0.8138(2) 0.81527(14) 0.0442 1.0000 Uani . . . . . . .
C42 C 0.5402(2) 0.7833(2) 0.62645(15) 0.0270 1.0000 Uani . . . . . . .
C43 C 0.5410(2) 0.6900(2) 0.63664(15) 0.0284 1.0000 Uani . . . . . . .
C44 C 0.5262(2) 0.6268(2) 0.58383(17) 0.0314 1.0000 Uani . . . . . . .
C45 C 0.5133(3) 0.6556(2) 0.52165(17) 0.0339 1.0000 Uani . . . . . . .
F46 F 0.49969(19) 0.59383(14) 0.47037(11) 0.0486 1.0000 Uani . . . . . . .
C47 C 0.5181(3) 0.7444(2) 0.50829(16) 0.0337 1.0000 Uani . . . . . . .
C48 C 0.5293(2) 0.8085(2) 0.55983(15) 0.0299 1.0000 Uani . . . . . . .
C49 C 0.5251(3) 0.9044(2) 0.53894(17) 0.0409 1.0000 Uani . . . . . . .
C50 C 0.5552(3) 0.6516(2) 0.70353(17) 0.0390 1.0000 Uani . . . . . . .
C60 C 0.8243(3) 0.7476(2) 0.68656(18) 0.0405 1.0000 Uani . . . . . . .
C61 C 0.8212(3) 0.7622(3) 0.75558(17) 0.0402 1.0000 Uani . . . . . . .
C62 C 0.9112(3) 0.8249(3) 0.7746(2) 0.0491 1.0000 Uani . . . . . . .
C63 C 0.9704(3) 0.8487(3) 0.7172(2) 0.0505 1.0000 Uani . . . . . . .
C64 C 0.9172(3) 0.8005(3) 0.6625(2) 0.0472 1.0000 Uani . . . . . . .
O65 O 0.10088(19) 0.56069(16) 0.56367(12) 0.0366 1.0000 Uani . . . . . . .
C66 C 0.2036(3) 0.5400(3) 0.5827(2) 0.0479 1.0000 Uani . . . . . . .
C67 C 0.2382(3) 0.4738(3) 0.5342(2) 0.0447 1.0000 Uani . . . . . . .
O68 O 0.17333(19) 0.38970(17) 0.54200(12) 0.0397 1.0000 Uani . . . . . . .
C69 C 0.2043(3) 0.3199(3) 0.5016(2) 0.0576 1.0000 Uani . . . . . . .
C70 C 0.1447(4) 0.2329(3) 0.5219(3) 0.0652 1.0000 Uani . . . . . . .
O71 O 0.0343(2) 0.23275(17) 0.50771(13) 0.0463 1.0000 Uani . . . . . . .
C72 C 0.0625(3) 0.6257(2) 0.60731(19) 0.0450 1.0000 Uani . . . . . . .
C73 C -0.0006(4) 0.5843(3) 0.66387(18) 0.0492 1.0000 Uani . . . . . . .
O74 O -0.0986(2) 0.53808(18) 0.63805(12) 0.0451 1.0000 Uani . . . . . . .
C75 C -0.1675(4) 0.4992(3) 0.6886(2) 0.0622 1.0000 Uani . . . . . . .
C76 C -0.2647(4) 0.4496(4) 0.6568(3) 0.0768 1.0000 Uani . . . . . . .
O77 O -0.2385(3) 0.3799(3) 0.6132(2) 0.0984 1.0000 Uani . . . . . . .
C78 C -0.3018(4) 0.2991(4) 0.6151(2) 0.0722 1.0000 Uani . . . . . . .
C79 C -0.2743(4) 0.2338(4) 0.5644(3) 0.0809 1.0000 Uani . . . . . . .
O80 O -0.1691(3) 0.2244(3) 0.56240(19) 0.0832 1.0000 Uani . . . . . . .
C81 C -0.1414(5) 0.1592(3) 0.5162(2) 0.0715 1.0000 Uani . . . . . . .
O82 O 0.67731(19) 0.97552(17) 0.91797(12) 0.0410 1.0000 Uani . . . . . . .
C83 C 0.6910(3) 1.0710(3) 0.9204(2) 0.0519 1.0000 Uani . . . . . . .
C84 C 0.5967(4) 1.1022(3) 0.8866(2) 0.0516 1.0000 Uani . . . . . . .
O85 O 0.5022(2) 1.07381(17) 0.92198(12) 0.0433 1.0000 Uani . . . . . . .
C86 C 0.4077(4) 1.0951(3) 0.8890(2) 0.0524 1.0000 Uani . . . . . . .
C87 C 0.3521(4) 1.0183(3) 0.84839(19) 0.0519 1.0000 Uani . . . . . . .
O88 O 0.3079(2) 0.95006(18) 0.89144(12) 0.0447 1.0000 Uani . . . . . . .
C89 C 0.2470(3) 0.8760(3) 0.8574(2) 0.0572 1.0000 Uani . . . . . . .
C90 C 0.2054(3) 0.8083(3) 0.9065(3) 0.0627 1.0000 Uani . . . . . . .
O91 O 0.2930(3) 0.7763(2) 0.9363(2) 0.0855 1.0000 Uani . . . . . . .
C92 C 0.2762(4) 0.6921(3) 0.9643(2) 0.0611 1.0000 Uani . . . . . . .
C96 C 0.6395(4) 0.7069(3) 0.9566(3) 0.0647 1.0000 Uani . . . . . . .
O97 O 0.6671(2) 0.79987(19) 0.96760(13) 0.0456 1.0000 Uani . . . . . . .
C98 C 0.7488(3) 0.8390(3) 0.9251(2) 0.0496 1.0000 Uani . . . . . . .
C99 C 0.7692(3) 0.9384(3) 0.9379(2) 0.0508 1.0000 Uani . . . . . . .
K100 K -0.03897(5) 0.39129(5) 0.56257(3) 0.0324 1.0000 Uani . . . . . . .
K101 K 0.48490(5) 0.87943(5) 0.94114(3) 0.0315 1.0000 Uani . . . . . . .
C15 C -0.0287(5) 0.1520(3) 0.5270(3) 0.0698 1.0000 Uani . . . . . . .
C200 C 0.3694(10) 0.6609(9) 0.9964(6) 0.0631(6) 0.466(4) Uiso . . P . 2 . .
O201 O 0.4623(4) 0.6896(4) 0.9617(3) 0.0399(6) 0.466(4) Uiso . . P . 2 . .
C202 C 0.5517(8) 0.6828(7) 1.0175(5) 0.0536(6) 0.466(4) Uiso . . P . 2 . .
C203 C 0.3748(9) 0.6580(7) 0.9727(5) 0.0631(6) 0.534(4) Uiso . . P . 1 . .
O204 O 0.4546(4) 0.7178(3) 1.0083(2) 0.0399(6) 0.534(4) Uiso . . P . 1 . .
C205 C 0.5558(7) 0.6625(6) 0.9892(5) 0.0536(6) 0.534(4) Uiso . . P . 1 . .
C300 C 0.4444(3) 0.9209(2) 0.67552(18) 0.0443(3) 0.453(4) Uiso . . P . 3 . .
C301 C 0.4663(6) 1.0255(5) 0.6689(4) 0.0316(3) 0.453(4) Uiso . . P . 3 . .
C302 C 0.3791(7) 1.0684(6) 0.6500(4) 0.0343(3) 0.453(4) Uiso . . P . 3 . .
C303 C 0.2792(7) 1.0192(6) 0.6367(4) 0.0326(3) 0.453(4) Uiso . . P . 3 . .
F304 F 0.1967(5) 1.0623(4) 0.6137(3) 0.0550(3) 0.453(4) Uiso . . P . 3 . .
C305 C 0.2577(6) 0.9300(7) 0.6461(4) 0.0343(3) 0.453(4) Uiso . . P . 3 . .
C306 C 0.3451(6) 0.8862(5) 0.6644(4) 0.0274(3) 0.453(4) Uiso . . P . 3 . .
C307 C 0.3136(6) 0.7858(5) 0.6732(4) 0.0345(3) 0.453(4) Uiso . . P . 3 . .
C308 C 0.5678(8) 1.0838(8) 0.6823(6) 0.0497(3) 0.453(4) Uiso . . P . 3 . .
C310 C 0.4444(3) 0.9209(2) 0.67552(18) 0.0381(3) 0.547(4) Uiso . . P . 4 . .
C311 C 0.4378(5) 1.0067(5) 0.6684(3) 0.0316(3) 0.547(4) Uiso . . P . 4 . .
C312 C 0.3423(6) 1.0425(5) 0.6490(3) 0.0343(3) 0.547(4) Uiso . . P . 4 . .
C313 C 0.2534(5) 0.9824(6) 0.6411(3) 0.0326(3) 0.547(4) Uiso . . P . 4 . .
F314 F 0.1631(4) 1.0177(4) 0.6188(2) 0.0550(3) 0.547(4) Uiso . . P . 4 . .
C315 C 0.2455(5) 0.8945(5) 0.6559(3) 0.0343(3) 0.547(4) Uiso . . P . 4 . .
C316 C 0.3366(5) 0.8574(4) 0.6746(3) 0.0274(3) 0.547(4) Uiso . . P . 4 . .
C317 C 0.3192(5) 0.7604(5) 0.6906(3) 0.0345(3) 0.547(4) Uiso . . P . 4 . .
C318 C 0.5363(6) 1.0763(7) 0.6776(5) 0.0497(3) 0.547(4) Uiso . . P . 4 . .
H41 H 0.3979 0.4716 0.9061 0.0438 1.0000 Uiso R . . . . . .
H51 H 0.3521 0.5775 0.8162 0.0441 1.0000 Uiso R . . . . . .
H61 H 0.1755 0.5060 0.7604 0.0390 1.0000 Uiso R . . . . . .
H111 H -0.3174 0.3393 0.8272 0.0477 1.0000 Uiso R . . . . . .
H141 H -0.1490 0.5555 0.9166 0.0521 1.0000 Uiso R . . . . . .
H161 H 0.0247 0.5646 0.9411 0.0681 1.0000 Uiso R . . . . . .
H162 H 0.0943 0.4877 0.9227 0.0675 1.0000 Uiso R . . . . . .
H163 H 0.0768 0.5613 0.8711 0.0682 1.0000 Uiso R . . . . . .
H211 H 0.1006 0.1071 0.7166 0.0579 1.0000 Uiso R . . . . . .
H212 H 0.1355 0.2102 0.7195 0.0576 1.0000 Uiso R . . . . . .
H213 H 0.0145 0.1713 0.7097 0.0578 1.0000 Uiso R . . . . . .
H221 H 0.0735 0.0250 0.8038 0.0393 1.0000 Uiso R . . . . . .
H251 H 0.0264 0.1255 0.9859 0.0415 1.0000 Uiso R . . . . . .
H271 H 0.0404 0.2741 1.0076 0.0517 1.0000 Uiso R . . . . . .
H273 H 0.0736 0.3493 0.9553 0.0521 1.0000 Uiso R . . . . . .
H272 H -0.0455 0.3067 0.9626 0.0522 1.0000 Uiso R . . . . . .
H281 H 0.5336 0.4473 0.7640 0.0513 1.0000 Uiso R . . . . . .
H301 H 0.3061 0.2156 0.7599 0.0504 1.0000 Uiso R . . . . . .
H311 H 0.2586 0.3208 0.6688 0.0503 1.0000 Uiso R . . . . . .
H321 H 0.3971 0.4618 0.6710 0.0494 1.0000 Uiso R . . . . . .
H351 H 0.6878 0.9550 0.7927 0.0413 1.0000 Uiso R . . . . . .
H361 H 0.8668 1.0497 0.7619 0.0530 1.0000 Uiso R . . . . . .
H371 H 0.8999 1.0131 0.6426 0.0704 1.0000 Uiso R . . . . . .
H382 H 0.7403 0.9103 0.5960 0.0541 1.0000 Uiso R . . . . . .
H441 H 0.5260 0.5649 0.5914 0.0368 1.0000 Uiso R . . . . . .
H471 H 0.5132 0.7631 0.4649 0.0416 1.0000 Uiso R . . . . . .
H492 H 0.5540 0.9125 0.4952 0.0629 1.0000 Uiso R . . . . . .
H491 H 0.5655 0.9472 0.5696 0.0629 1.0000 Uiso R . . . . . .
H493 H 0.4506 0.9148 0.5387 0.0631 1.0000 Uiso R . . . . . .
H502 H 0.5773 0.5928 0.6974 0.0588 1.0000 Uiso R . . . . . .
H501 H 0.6080 0.6899 0.7288 0.0590 1.0000 Uiso R . . . . . .
H503 H 0.4890 0.6457 0.7272 0.0591 1.0000 Uiso R . . . . . .
H601 H 0.7711 0.7079 0.6592 0.0498 1.0000 Uiso R . . . . . .
H611 H 0.7655 0.7344 0.7846 0.0491 1.0000 Uiso R . . . . . .
H621 H 0.9278 0.8490 0.8199 0.0588 1.0000 Uiso R . . . . . .
H631 H 1.0379 0.8914 0.7153 0.0616 1.0000 Uiso R . . . . . .
H641 H 0.9402 0.8053 0.6157 0.0570 1.0000 Uiso R . . . . . .
H661 H 0.2538 0.5956 0.5832 0.0590 1.0000 Uiso R . . . . . .
H662 H 0.2006 0.5136 0.6267 0.0594 1.0000 Uiso R . . . . . .
H672 H 0.3137 0.4674 0.5433 0.0531 1.0000 Uiso R . . . . . .
H671 H 0.2307 0.4941 0.4886 0.0535 1.0000 Uiso R . . . . . .
H692 H 0.2800 0.3184 0.5067 0.0723 1.0000 Uiso R . . . . . .
H691 H 0.1880 0.3304 0.4551 0.0726 1.0000 Uiso R . . . . . .
H701 H 0.1551 0.2271 0.5690 0.0801 1.0000 Uiso R . . . . . .
H702 H 0.1712 0.1828 0.4983 0.0804 1.0000 Uiso R . . . . . .
H722 H 0.1221 0.6688 0.6235 0.0551 1.0000 Uiso R . . . . . .
H721 H 0.0152 0.6572 0.5808 0.0547 1.0000 Uiso R . . . . . .
H732 H -0.0143 0.6312 0.6953 0.0598 1.0000 Uiso R . . . . . .
H731 H 0.0401 0.5418 0.6850 0.0598 1.0000 Uiso R . . . . . .
H752 H -0.1844 0.5462 0.7193 0.0770 1.0000 Uiso R . . . . . .
H751 H -0.1314 0.4567 0.7124 0.0770 1.0000 Uiso R . . . . . .
H761 H -0.3149 0.4240 0.6901 0.0933 1.0000 Uiso R . . . . . .
H762 H -0.2990 0.4913 0.6305 0.0933 1.0000 Uiso R . . . . . .
H782 H -0.2914 0.2739 0.6574 0.0809 1.0000 Uiso R . . . . . .
H781 H -0.3757 0.3085 0.6108 0.0803 1.0000 Uiso R . . . . . .
H792 H -0.3183 0.1748 0.5678 0.0972 1.0000 Uiso R . . . . . .
H791 H -0.2853 0.2600 0.5219 0.0982 1.0000 Uiso R . . . . . .
H811 H -0.1862 0.1008 0.5233 0.0824 1.0000 Uiso R . . . . . .
H812 H -0.1528 0.1804 0.4721 0.0821 1.0000 Uiso R . . . . . .
H832 H 0.6957 1.0920 0.9658 0.0602 1.0000 Uiso R . . . . . .
H831 H 0.7571 1.0932 0.8970 0.0602 1.0000 Uiso R . . . . . .
H841 H 0.6063 1.1678 0.8847 0.0642 1.0000 Uiso R . . . . . .
H842 H 0.5892 1.0755 0.8427 0.0642 1.0000 Uiso R . . . . . .
H862 H 0.3583 1.1116 0.9237 0.0646 1.0000 Uiso R . . . . . .
H861 H 0.4287 1.1459 0.8602 0.0645 1.0000 Uiso R . . . . . .
H872 H 0.2953 1.0381 0.8214 0.0627 1.0000 Uiso R . . . . . .
H871 H 0.4035 0.9946 0.8196 0.0622 1.0000 Uiso R . . . . . .
H891 H 0.1882 0.8969 0.8333 0.0661 1.0000 Uiso R . . . . . .
H892 H 0.2949 0.8493 0.8277 0.0659 1.0000 Uiso R . . . . . .
H902 H 0.1630 0.8369 0.9399 0.0783 1.0000 Uiso R . . . . . .
H901 H 0.1606 0.7591 0.8833 0.0783 1.0000 Uiso R . . . . . .
H982 H 0.8150 0.8133 0.9337 0.0590 1.0000 Uiso R . . . . . .
H981 H 0.7249 0.8281 0.8786 0.0594 1.0000 Uiso R . . . . . .
H991 H 0.7817 0.9512 0.9856 0.0600 1.0000 Uiso R . . . . . .
H992 H 0.8306 0.9647 0.9119 0.0602 1.0000 Uiso R . . . . . .
H152 H -0.0175 0.1423 0.5734 0.0825 1.0000 Uiso R . . . . . .
H151 H -0.0099 0.1014 0.5008 0.0825 1.0000 Uiso R . . . . . .
H2002 H 0.3780 0.6877 1.0404 0.0770 0.466(4) Uiso R . P . 2 . .
H2001 H 0.3594 0.5953 0.9999 0.0766 0.466(4) Uiso R . P . 2 . .
H2021 H 0.5569 0.7269 1.0531 0.0663 0.466(4) Uiso R . P . 2 . .
H2022 H 0.5493 0.6239 1.0364 0.0664 0.466(4) Uiso R . P . 2 . .
H3021 H 0.3889 1.1310 0.6458 0.0409 0.453(4) Uiso R . P . 3 . .
H3051 H 0.1893 0.8983 0.6412 0.0411 0.453(4) Uiso R . P . 3 . .
H3071 H 0.2377 0.7742 0.6809 0.0521 0.453(4) Uiso R . P . 3 . .
H3072 H 0.3519 0.7657 0.7103 0.0523 0.453(4) Uiso R . P . 3 . .
H3073 H 0.3293 0.7542 0.6335 0.0519 0.453(4) Uiso R . P . 3 . .
H3082 H 0.5593 1.1465 0.6810 0.0752 0.453(4) Uiso R . P . 3 . .
H3081 H 0.5942 1.0721 0.7248 0.0748 0.453(4) Uiso R . P . 3 . .
H3083 H 0.6204 1.0722 0.6504 0.0748 0.453(4) Uiso R . P . 3 . .
H3121 H 0.3415 1.1037 0.6416 0.0413 0.547(4) Uiso R . P . 4 . .
H3151 H 0.1793 0.8577 0.6540 0.0406 0.547(4) Uiso R . P . 4 . .
H3173 H 0.2450 0.7436 0.7020 0.0521 0.547(4) Uiso R . P . 4 . .
H3172 H 0.3637 0.7489 0.7274 0.0520 0.547(4) Uiso R . P . 4 . .
H3171 H 0.3352 0.7250 0.6527 0.0520 0.547(4) Uiso R . P . 4 . .
H3183 H 0.5155 1.1353 0.6737 0.0753 0.547(4) Uiso R . P . 4 . .
H3182 H 0.5682 1.0719 0.7200 0.0748 0.547(4) Uiso R . P . 4 . .
H3181 H 0.5881 1.0685 0.6444 0.0750 0.547(4) Uiso R . P . 4 . .
H31 H 0.2455 0.3377 0.9094 0.0373 1.0000 Uiso R . . . . . .
H291 H 0.4777 0.2959 0.8206 0.0524 1.0000 Uiso R . . . . . .
H2051 H 0.5836 0.6450 1.0298 0.0656 0.534(4) Uiso R . P . 1 . .
H2052 H 0.5279 0.6104 0.9640 0.0656 0.534(4) Uiso R . P . 1 . .
H2031 H 0.3616 0.6036 0.9962 0.0770 0.534(4) Uiso R . P . 1 . .
H2032 H 0.4023 0.6460 0.9303 0.0770 0.534(4) Uiso R . P . 1 . .
H101 H -0.2461 0.2268 0.7815 0.0890 1.0000 Uiso R . . . . . .
H102 H -0.1432 0.2028 0.8147 0.0890 1.0000 Uiso R . . . . . .
H103 H -0.1362 0.2515 0.7478 0.0890 1.0000 Uiso R . . . . . .
H921 H 0.2222 0.6934 0.9967 0.0739 0.466(4) Uiso R . P . 2 . .
H922 H 0.2516 0.6495 0.9304 0.0739 0.466(4) Uiso R . P . 2 . .
H923 H 0.2432 0.6970 1.0060 0.0739 0.534(4) Uiso R . P . 1 . .
H924 H 0.2308 0.6520 0.9362 0.0739 0.534(4) Uiso R . P . 1 . .
H961 H 0.6997 0.6758 0.9609 0.0764 0.466(4) Uiso R . P . 2 . .
H962 H 0.6075 0.6937 0.9144 0.0764 0.466(4) Uiso R . P . 2 . .
H963 H 0.7005 0.6794 0.9673 0.0764 0.534(4) Uiso R . P . 1 . .
H964 H 0.6238 0.6979 0.9109 0.0764 0.534(4) Uiso R . P . 1 . .

loop_
_atom_site_aniso_label
_atom_site_aniso_U_11
_atom_site_aniso_U_22
_atom_site_aniso_U_33
_atom_site_aniso_U_23
_atom_site_aniso_U_13
_atom_site_aniso_U_12
Fe1 0.0228(2) 0.0318(2) 0.0289(2) 0.00456(17) 0.00261(16) 0.00115(17)
C2 0.0241(14) 0.0287(15) 0.0267(14) -0.0001(11) 0.0038(11) 0.0026(11)
C3 0.0295(15) 0.0374(17) 0.0261(15) 0.0025(12) 0.0001(12) 0.0002(13)
C4 0.0311(16) 0.0433(19) 0.0343(17) -0.0034(14) -0.0034(13) -0.0036(14)
C5 0.0324(17) 0.0287(16) 0.048(2) -0.0029(14) 0.0045(14) -0.0052(13)
C6 0.0298(15) 0.0309(16) 0.0349(16) 0.0038(13) 0.0012(13) 0.0030(12)
B7 0.0249(15) 0.0280(16) 0.0217(15) 0.0019(12) 0.0001(12) 0.0019(12)
C8 0.0263(14) 0.0283(15) 0.0282(15) 0.0034(12) 0.0035(11) 0.0026(12)
C9 0.0253(14) 0.0325(16) 0.0286(15) 0.0050(12) 0.0011(12) 0.0022(12)
C10 0.0278(16) 0.0403(19) 0.0429(19) -0.0033(15) -0.0038(14) -0.0028(13)
C11 0.0246(15) 0.046(2) 0.046(2) 0.0059(16) 0.0003(14) 0.0052(14)
C12 0.0323(18) 0.051(2) 0.061(2) 0.0011(18) 0.0043(16) 0.0190(16)
F13 0.0356(12) 0.0784(18) 0.093(2) -0.0103(15) 0.0025(12) 0.0288(12)
C14 0.0408(19) 0.0385(19) 0.052(2) -0.0074(16) 0.0048(16) 0.0113(15)
C151 0.0325(16) 0.0296(16) 0.0383(17) -0.0002(13) 0.0023(13) 0.0042(13)
C16 0.0389(19) 0.0380(19) 0.056(2) -0.0178(17) 0.0069(17) 0.0014(15)
C17 0.0248(14) 0.0302(15) 0.0273(15) 0.0027(12) 0.0007(11) 0.0043(11)
N18 0.0402(16) 0.0467(17) 0.0289(14) 0.0063(12) 0.0006(12) 0.0091(13)
C19 0.0203(13) 0.0272(14) 0.0271(14) 0.0017(11) -0.0007(11) -0.0012(11)
C20 0.0226(13) 0.0262(14) 0.0321(15) 0.0008(12) -0.0004(11) 0.0014(11)
C21 0.049(2) 0.0338(17) 0.0317(17) -0.0043(13) 0.0062(15) 0.0068(15)
C22 0.0276(15) 0.0278(15) 0.0422(18) -0.0015(13) 0.0013(13) 0.0030(12)
C23 0.0286(15) 0.0271(15) 0.0420(18) 0.0123(13) -0.0025(13) 0.0013(12)
F24 0.0516(13) 0.0345(11) 0.0593(14) 0.0195(10) 0.0022(10) 0.0073(9)
C25 0.0273(15) 0.0418(18) 0.0320(16) 0.0117(14) -0.0017(12) 0.0032(13)
C26 0.0222(14) 0.0342(16) 0.0282(15) 0.0040(12) -0.0003(11) 0.0017(12)
C27 0.0408(18) 0.0408(18) 0.0235(15) 0.0005(13) 0.0038(13) 0.0049(14)
C28 0.0251(16) 0.046(2) 0.052(2) 0.0075(16) 0.0129(15) 0.0018(14)
C29 0.0312(17) 0.044(2) 0.056(2) 0.0063(17) 0.0035(16) 0.0117(15)
C30 0.0397(19) 0.0354(18) 0.051(2) -0.0032(15) 0.0080(16) 0.0056(15)
C31 0.0373(18) 0.051(2) 0.0362(18) -0.0065(15) 0.0081(14) 0.0038(16)
C32 0.0364(18) 0.050(2) 0.0358(18) 0.0073(15) 0.0132(14) 0.0023(15)
Fe33 0.0284(2) 0.0344(2) 0.0303(2) -0.00692(18) 0.00551(18) -0.00218(18)
C34 0.0324(15) 0.0213(14) 0.0317(15) -0.0015(11) 0.0018(12) 0.0007(11)
C35 0.0368(17) 0.0272(15) 0.0373(17) -0.0096(13) 0.0024(14) -0.0005(13)
C36 0.041(2) 0.0311(18) 0.062(2) -0.0092(16) 0.0012(17) -0.0075(15)
C37 0.044(2) 0.0376(19) 0.057(2) 0.0040(17) 0.0107(18) -0.0120(16)
C38 0.0454(19) 0.0319(17) 0.0329(17) 0.0030(13) 0.0067(14) -0.0028(14)
B39 0.0321(17) 0.0259(16) 0.0238(15) -0.0021(12) 0.0017(13) 0.0011(13)
C40 0.0280(15) 0.0345(16) 0.0284(16) -0.0056(12) 0.0024(12) -0.0046(12)
N41 0.0498(18) 0.0479(18) 0.0308(15) -0.0019(13) 0.0076(13) -0.0077(14)
C42 0.0245(14) 0.0286(15) 0.0273(14) -0.0034(11) 0.0002(11) 0.0017(11)
C43 0.0252(14) 0.0277(15) 0.0308(15) -0.0009(12) 0.0015(12) -0.0011(11)
C44 0.0255(14) 0.0240(14) 0.0431(18) -0.0067(13) 0.0018(13) -0.0014(11)
C45 0.0292(15) 0.0348(17) 0.0370(17) -0.0154(13) -0.0029(13) 0.0050(13)
F46 0.0593(14) 0.0433(12) 0.0433(12) -0.0228(9) -0.0108(10) 0.0117(10)
C47 0.0339(16) 0.0414(18) 0.0267(15) -0.0047(13) -0.0043(12) 0.0101(14)
C48 0.0313(15) 0.0310(16) 0.0282(15) -0.0036(12) -0.0003(12) 0.0082(12)
C49 0.063(2) 0.0343(18) 0.0280(16) -0.0015(13) -0.0021(15) 0.0180(16)
C50 0.049(2) 0.0312(17) 0.0353(18) 0.0052(14) 0.0032(15) -0.0007(15)
C60 0.044(2) 0.0402(19) 0.0391(19) -0.0054(15) 0.0065(15) 0.0113(15)
C61 0.0407(19) 0.047(2) 0.0344(18) 0.0018(15) 0.0028(14) 0.0119(16)
C62 0.040(2) 0.066(3) 0.042(2) -0.0103(18) -0.0041(16) 0.0134(18)
C63 0.0299(18) 0.067(3) 0.054(2) -0.011(2) 0.0070(16) 0.0066(17)
C64 0.042(2) 0.053(2) 0.047(2) -0.0095(17) 0.0144(17) 0.0118(17)
O65 0.0353(12) 0.0378(13) 0.0366(12) 0.0002(10) -0.0073(10) 0.0053(10)
C66 0.0344(19) 0.048(2) 0.060(2) -0.0020(18) -0.0135(17) 0.0012(16)
C67 0.0280(17) 0.052(2) 0.053(2) 0.0094(17) 0.0050(15) 0.0022(15)
O68 0.0338(12) 0.0445(14) 0.0406(13) -0.0002(11) 0.0081(10) 0.0043(10)
C69 0.040(2) 0.061(3) 0.073(3) -0.017(2) 0.006(2) 0.0157(19)
C70 0.066(3) 0.053(3) 0.081(3) -0.008(2) -0.017(3) 0.023(2)
O71 0.0598(17) 0.0385(14) 0.0395(14) 0.0033(11) -0.0017(12) 0.0018(12)
C72 0.053(2) 0.0354(19) 0.047(2) -0.0076(15) -0.0118(17) 0.0097(16)
C73 0.071(3) 0.050(2) 0.0317(18) -0.0082(16) -0.0102(18) 0.029(2)
O74 0.0515(15) 0.0557(16) 0.0329(13) 0.0078(11) 0.0070(11) 0.0235(13)
C75 0.077(3) 0.075(3) 0.046(2) 0.022(2) 0.030(2) 0.045(3)
C76 0.061(3) 0.087(4) 0.088(4) 0.021(3) 0.046(3) 0.026(3)
O77 0.069(2) 0.071(2) 0.154(4) 0.000(2) 0.071(3) 0.0020(19)
C78 0.038(2) 0.122(5) 0.047(2) 0.010(3) -0.0003(18) -0.025(3)
C79 0.043(3) 0.092(4) 0.098(4) -0.004(3) 0.005(3) -0.022(3)
O80 0.067(2) 0.087(3) 0.082(3) -0.020(2) 0.0122(19) -0.0326(19)
C81 0.090(4) 0.062(3) 0.054(3) -0.009(2) 0.000(3) -0.020(3)
O82 0.0338(12) 0.0470(14) 0.0396(13) -0.0055(11) -0.0010(10) -0.0028(11)
C83 0.049(2) 0.047(2) 0.053(2) -0.0148(18) 0.0167(18) -0.0127(18)
C84 0.068(3) 0.037(2) 0.049(2) 0.0038(16) 0.024(2) 0.0024(18)
O85 0.0517(15) 0.0462(15) 0.0316(12) 0.0034(10) 0.0073(11) 0.0049(12)
C86 0.070(3) 0.047(2) 0.045(2) 0.0152(17) 0.0059(19) 0.023(2)
C87 0.057(2) 0.071(3) 0.0316(18) 0.0052(18) 0.0007(17) 0.023(2)
O88 0.0414(14) 0.0561(16) 0.0381(13) -0.0042(12) -0.0034(11) 0.0132(12)
C89 0.038(2) 0.080(3) 0.054(2) -0.023(2) -0.0131(18) 0.015(2)
C90 0.037(2) 0.066(3) 0.083(3) -0.019(3) -0.015(2) 0.005(2)
O91 0.0493(18) 0.0407(17) 0.163(4) 0.000(2) -0.041(2) -0.0045(14)
C92 0.049(2) 0.063(3) 0.066(3) -0.001(2) 0.010(2) -0.013(2)
C96 0.072(3) 0.053(3) 0.072(3) 0.009(2) -0.026(3) 0.018(2)
O97 0.0412(14) 0.0563(16) 0.0411(14) 0.0009(12) -0.0031(11) 0.0134(12)
C98 0.0317(18) 0.074(3) 0.046(2) -0.0069(19) -0.0026(16) 0.0180(18)
C99 0.0261(17) 0.077(3) 0.048(2) -0.004(2) -0.0057(15) 0.0029(17)
K100 0.0277(3) 0.0440(4) 0.0247(3) 0.0035(3) 0.0003(2) 0.0016(3)
K101 0.0289(3) 0.0378(4) 0.0274(3) 0.0012(3) 0.0011(3) 0.0036(3)
C15 0.095(4) 0.046(2) 0.062(3) 0.010(2) -0.012(3) -0.016(2)

loop_
_atom_type_symbol
_atom_type_scat_dispersion_real
_atom_type_scat_dispersion_imag
_atom_type_scat_Cromer_Mann_a1
_atom_type_scat_Cromer_Mann_b1
_atom_type_scat_Cromer_Mann_a2
_atom_type_scat_Cromer_Mann_b2
_atom_type_scat_Cromer_Mann_a3
_atom_type_scat_Cromer_Mann_b3
_atom_type_scat_Cromer_Mann_a4
_atom_type_scat_Cromer_Mann_b4
_atom_type_scat_Cromer_Mann_c
_atom_type_scat_source
C 0.0033 0.0016 2.3100 20.8439 1.0200 10.2075 1.5886 0.5687 0.8650 51.6512 0.2156 'International Tables Vol C 4.2.6.8 and 6.1.1.4'
H 0.0000 0.0000 0.4930 10.5109 0.3229 26.1257 0.1402 3.1424 0.0408 57.7998 0.0030 'International Tables Vol C 4.2.6.8 and 6.1.1.4'
F 0.0171 0.0103 3.5392 10.2825 2.6412 4.2944 1.5170 0.2615 1.0243 26.1476 0.2776 'International Tables Vol C 4.2.6.8 and 6.1.1.4'
B 0.0013 0.0007 2.0545 23.2185 1.3326 1.0210 1.0979 60.3498 0.7068 0.1403 -0.1932 'International Tables Vol C 4.2.6.8 and 6.1.1.4'
N 0.0061 0.0033 12.2126 0.0057 3.1322 9.8933 2.0125 28.9975 1.1663 0.5826 -11.5290 'International Tables Vol C 4.2.6.8 and 6.1.1.4'
O 0.0106 0.0060 3.0485 13.2771 2.2868 5.7011 1.5463 0.3239 0.8670 32.9089 0.2508 'International Tables Vol C 4.2.6.8 and 6.1.1.4'
Fe 0.3463 0.8444 11.7695 4.7611 7.3573 0.3072 3.5222 15.3535 2.3045 76.8805 1.0369 'International Tables Vol C 4.2.6.8 and 6.1.1.4'
K 0.2009 0.2494 8.2186 12.7949 7.4398 0.7748 1.0519 213.1870 0.8659 41.6841 1.4228 'International Tables Vol C 4.2.6.8 and 6.1.1.4'

loop_
_geom_angle_atom_site_label_1
_geom_angle_site_symmetry_1
_geom_angle_atom_site_label_2
_geom_angle_site_symmetry_2
_geom_angle_atom_site_label_3
_geom_angle_site_symmetry_3
_geom_angle
_geom_angle_publ_flag
C2 . Fe1 . C3 . 40.12(12) yes
C2 . Fe1 . C4 . 68.62(12) yes
C3 . Fe1 . C4 . 40.87(13) yes
C2 . Fe1 . C5 . 68.64(12) yes
C3 . Fe1 . C5 . 68.13(14) yes
C4 . Fe1 . C5 . 40.58(14) yes
C2 . Fe1 . C6 . 40.27(12) yes
C3 . Fe1 . C6 . 67.34(13) yes
C4 . Fe1 . C6 . 68.22(14) yes
C5 . Fe1 . C6 . 40.88(13) yes
C2 . Fe1 . C28 . 176.14(14) yes
C3 . Fe1 . C28 . 138.87(14) yes
C4 . Fe1 . C28 . 108.39(15) yes
C5 . Fe1 . C28 . 107.51(14) yes
C6 . Fe1 . C28 . 136.77(14) yes
C2 . Fe1 . C29 . 141.96(13) yes
C3 . Fe1 . C29 . 112.82(15) yes
C4 . Fe1 . C29 . 109.45(16) yes
C5 . Fe1 . C29 . 135.68(15) yes
C6 . Fe1 . C29 . 176.50(14) yes
C2 . Fe1 . C30 . 115.07(13) yes
C3 . Fe1 . C30 . 114.15(14) yes
C4 . Fe1 . C30 . 139.27(15) yes
C5 . Fe1 . C30 . 176.25(14) yes
C6 . Fe1 . C30 . 142.39(14) yes
C2 . Fe1 . C31 . 114.38(13) yes
C3 . Fe1 . C31 . 141.77(14) yes
C4 . Fe1 . C31 . 176.97(14) yes
C5 . Fe1 . C31 . 139.34(15) yes
C6 . Fe1 . C31 . 113.64(15) yes
C2 . Fe1 . C32 . 140.12(14) yes
C3 . Fe1 . C32 . 177.48(14) yes
C4 . Fe1 . C32 . 136.82(14) yes
C5 . Fe1 . C32 . 109.43(15) yes
C6 . Fe1 . C32 . 111.34(14) yes
C28 . Fe1 . C29 . 40.82(14) yes
C28 . Fe1 . C30 . 68.78(15) yes
C29 . Fe1 . C30 . 41.02(15) yes
C28 . Fe1 . C31 . 68.60(15) yes
C29 . Fe1 . C31 . 68.56(16) yes
C30 . Fe1 . C31 . 40.51(15) yes
C28 . Fe1 . C32 . 40.65(15) yes
C29 . Fe1 . C32 . 68.36(16) yes
C30 . Fe1 . C32 . 68.25(15) yes
C31 . Fe1 . C32 . 40.58(14) yes
Fe1 . C2 . C3 . 67.30(17) yes
Fe1 . C2 . C6 . 66.94(17) yes
C3 . C2 . C6 . 104.6(3) yes
Fe1 . C2 . B7 . 132.7(2) yes
C3 . C2 . B7 . 128.7(3) yes
C6 . C2 . B7 . 126.6(3) yes
C2 . C3 . Fe1 . 72.58(17) yes
C2 . C3 . C4 . 110.0(3) yes
Fe1 . C3 . C4 . 68.73(18) yes
C2 . C3 . H31 . 124.1 no
Fe1 . C3 . H31 . 125.6 no
C4 . C3 . H31 . 125.9 no
C3 . C4 . Fe1 . 70.41(18) yes
C3 . C4 . C5 . 107.7(3) yes
Fe1 . C4 . C5 . 69.79(19) yes
C3 . C4 . H41 . 126.7 no
Fe1 . C4 . H41 . 124.4 no
C5 . C4 . H41 . 125.6 no
C4 . C5 . Fe1 . 69.6(2) yes
C4 . C5 . C6 . 107.6(3) yes
Fe1 . C5 . C6 . 70.03(19) yes
C4 . C5 . H51 . 125.9 no
Fe1 . C5 . H51 . 125.5 no
C6 . C5 . H51 . 126.5 no
C2 . C6 . C5 . 110.1(3) yes
C2 . C6 . Fe1 . 72.79(18) yes
C5 . C6 . Fe1 . 69.09(19) yes
C2 . C6 . H61 . 125.0 no
C5 . C6 . H61 . 124.9 no
Fe1 . C6 . H61 . 122.4 no
C2 . B7 . C8 . 116.9(2) yes
C2 . B7 . C17 . 101.6(2) yes
C8 . B7 . C17 . 100.1(2) yes
C2 . B7 . C19 . 110.6(2) yes
C8 . B7 . C19 . 112.1(2) yes
C17 . B7 . C19 . 114.9(2) yes
B7 . C8 . C9 . 117.9(3) yes
B7 . C8 . C151 . 126.5(3) yes
C9 . C8 . C151 . 115.5(3) yes
C8 . C9 . C10 . 122.8(3) yes
C8 . C9 . C11 . 122.1(3) yes
C10 . C9 . C11 . 115.1(3) yes
C9 . C10 . H101 . 110.4 no
C9 . C10 . H102 . 110.4 no
H101 . C10 . H102 . 108.5 no
C9 . C10 . H103 . 110.4 no
H101 . C10 . H103 . 108.6 no
H102 . C10 . H103 . 108.5 no
C9 . C11 . C12 . 119.3(3) yes
C9 . C11 . H111 . 119.4 no
C12 . C11 . H111 . 121.3 no
C11 . C12 . F13 . 119.2(3) yes
C11 . C12 . C14 . 121.6(3) yes
F13 . C12 . C14 . 119.2(4) yes
C12 . C14 . C151 . 120.2(3) yes
C12 . C14 . H141 . 120.8 no
C151 . C14 . H141 . 119.0 no
C8 . C151 . C14 . 121.3(3) yes
C8 . C151 . C16 . 124.6(3) yes
C14 . C151 . C16 . 114.1(3) yes
C151 . C16 . H161 . 110.5 no
C151 . C16 . H162 . 110.3 no
H161 . C16 . H162 . 109.0 no
C151 . C16 . H163 . 109.7 no
H161 . C16 . H163 . 108.5 no
H162 . C16 . H163 . 108.8 no
B7 . C17 . N18 . 172.0(3) yes
B7 . C19 . C20 . 124.7(3) yes
B7 . C19 . C26 . 119.3(3) yes
C20 . C19 . C26 . 116.0(3) yes
C19 . C20 . C21 . 123.9(3) yes
C19 . C20 . C22 . 121.1(3) yes
C21 . C20 . C22 . 115.0(3) yes
C20 . C21 . H211 . 108.3 no
C20 . C21 . H212 . 111.1 no
H211 . C21 . H212 . 109.0 no
C20 . C21 . H213 . 111.0 no
H211 . C21 . H213 . 108.7 no
H212 . C21 . H213 . 108.7 no
C20 . C22 . C23 . 119.9(3) yes
C20 . C22 . H221 . 119.0 no
C23 . C22 . H221 . 121.0 no
C22 . C23 . F24 . 118.8(3) yes
C22 . C23 . C25 . 121.8(3) yes
F24 . C23 . C25 . 119.4(3) yes
C23 . C25 . C26 . 119.4(3) yes
C23 . C25 . H251 . 121.3 no
C26 . C25 . H251 . 119.3 no
C19 . C26 . C25 . 121.8(3) yes
C19 . C26 . C27 . 122.4(3) yes
C25 . C26 . C27 . 115.7(3) yes
C26 . C27 . H271 . 109.1 no
C26 . C27 . H273 . 112.1 no
H271 . C27 . H273 . 110.3 no
C26 . C27 . H272 . 109.4 no
H271 . C27 . H272 . 107.8 no
H273 . C27 . H272 . 108.0 no
Fe1 . C28 . C29 . 69.68(19) yes
Fe1 . C28 . C32 . 69.81(19) yes
C29 . C28 . C32 . 107.7(3) yes
Fe1 . C28 . H281 . 124.7 no
C29 . C28 . H281 . 126.1 no
C32 . C28 . H281 . 126.1 no
C28 . C29 . Fe1 . 69.50(19) yes
C28 . C29 . C30 . 107.8(3) yes
Fe1 . C29 . C30 . 69.6(2) yes
C28 . C29 . H291 . 125.3 no
Fe1 . C29 . H291 . 122.9 no
C30 . C29 . H291 . 126.7 no
C29 . C30 . Fe1 . 69.3(2) yes
C29 . C30 . C31 . 107.9(3) yes
Fe1 . C30 . C31 . 69.9(2) yes
C29 . C30 . H301 . 126.7 no
Fe1 . C30 . H301 . 125.5 no
C31 . C30 . H301 . 125.3 no
C30 . C31 . Fe1 . 69.6(2) yes
C30 . C31 . C32 . 107.9(3) yes
Fe1 . C31 . C32 . 69.4(2) yes
C30 . C31 . H311 . 126.8 no
Fe1 . C31 . H311 . 125.9 no
C32 . C31 . H311 . 125.3 no
C31 . C32 . C28 . 108.6(3) yes
C31 . C32 . Fe1 . 69.98(19) yes
C28 . C32 . Fe1 . 69.54(19) yes
C31 . C32 . H321 . 125.1 no
C28 . C32 . H321 . 126.2 no
Fe1 . C32 . H321 . 125.2 no
C34 . Fe33 . C35 . 40.36(12) yes
C34 . Fe33 . C36 . 68.72(14) yes
C35 . Fe33 . C36 . 40.82(13) yes
C34 . Fe33 . C37 . 68.46(14) yes
C35 . Fe33 . C37 . 67.96(15) yes
C36 . Fe33 . C37 . 40.47(16) yes
C34 . Fe33 . C38 . 40.25(12) yes
C35 . Fe33 . C38 . 67.69(14) yes
C36 . Fe33 . C38 . 68.60(16) yes
C37 . Fe33 . C38 . 41.07(14) yes
C34 . Fe33 . C60 . 112.48(13) yes
C35 . Fe33 . C60 . 139.24(14) yes
C36 . Fe33 . C60 . 178.09(16) yes
C37 . Fe33 . C60 . 141.16(16) yes
C38 . Fe33 . C60 . 113.29(15) yes
C34 . Fe33 . C61 . 116.13(13) yes
C35 . Fe33 . C61 . 113.84(14) yes
C36 . Fe33 . C61 . 137.85(16) yes
C37 . Fe33 . C61 . 174.93(16) yes
C38 . Fe33 . C61 . 143.86(14) yes
C34 . Fe33 . C62 . 144.65(14) yes
C35 . Fe33 . C62 . 114.77(15) yes
C36 . Fe33 . C62 . 109.80(17) yes
C37 . Fe33 . C62 . 134.46(17) yes
C38 . Fe33 . C62 . 174.56(15) yes
C34 . Fe33 . C63 . 174.95(15) yes
C35 . Fe33 . C63 . 141.85(15) yes
C36 . Fe33 . C63 . 110.43(17) yes
C37 . Fe33 . C63 . 107.51(17) yes
C38 . Fe33 . C63 . 134.69(16) yes
C34 . Fe33 . C64 . 136.79(14) yes
C35 . Fe33 . C64 . 176.90(16) yes
C36 . Fe33 . C64 . 139.45(16) yes
C37 . Fe33 . C64 . 110.41(17) yes
C38 . Fe33 . C64 . 109.31(16) yes
C60 . Fe33 . C61 . 40.41(14) yes
C60 . Fe33 . C62 . 68.34(16) yes
C61 . Fe33 . C62 . 40.53(15) yes
C60 . Fe33 . C63 . 68.50(16) yes
C61 . Fe33 . C63 . 68.02(16) yes
C62 . Fe33 . C63 . 40.39(16) yes
C60 . Fe33 . C64 . 40.65(15) yes
C61 . Fe33 . C64 . 68.02(15) yes
C62 . Fe33 . C64 . 68.29(16) yes
C63 . Fe33 . C64 . 40.84(16) yes
Fe33 . C34 . C35 . 67.61(18) yes
Fe33 . C34 . C38 . 67.05(19) yes
C35 . C34 . C38 . 105.2(3) yes
Fe33 . C34 . B39 . 132.5(2) yes
C35 . C34 . B39 . 125.4(3) yes
C38 . C34 . B39 . 129.2(3) yes
C34 . C35 . Fe33 . 72.03(18) yes
C34 . C35 . C36 . 109.7(3) yes
Fe33 . C35 . C36 . 68.8(2) yes
C34 . C35 . H351 . 124.7 no
Fe33 . C35 . H351 . 123.7 no
C36 . C35 . H351 . 125.6 no
C35 . C36 . Fe33 . 70.37(19) yes
C35 . C36 . C37 . 107.4(3) yes
Fe33 . C36 . C37 . 69.5(2) yes
C35 . C36 . H361 . 126.8 no
Fe33 . C36 . H361 . 125.7 no
C37 . C36 . H361 . 125.7 no
C36 . C37 . Fe33 . 70.0(2) yes
C36 . C37 . C38 . 108.3(3) yes
Fe33 . C37 . C38 . 69.9(2) yes
C36 . C37 . H371 . 122.7 no
Fe33 . C37 . H371 . 108.6 no
C38 . C37 . H371 . 125.3 no
C34 . C38 . C37 . 109.3(3) yes
C34 . C38 . Fe33 . 72.70(19) yes
C37 . C38 . Fe33 . 69.1(2) yes
C34 . C38 . H382 . 123.7 no
C37 . C38 . H382 . 124.6 no
Fe33 . C38 . H382 . 110.6 no
C34 . B39 . C40 . 102.8(2) yes
C34 . B39 . C42 . 110.8(2) yes
C40 . B39 . C42 . 116.4(3) yes
C34 . B39 . C300 . 117.3(3) yes
C40 . B39 . C300 . 101.6(3) yes
C42 . B39 . C300 . 108.0(3) yes
B39 . C40 . N41 . 171.4(3) yes
B39 . C42 . C43 . 125.1(3) yes
B39 . C42 . C48 . 119.0(3) yes
C43 . C42 . C48 . 115.9(3) yes
C42 . C43 . C44 . 121.3(3) yes
C42 . C43 . C50 . 123.2(3) yes
C44 . C43 . C50 . 115.6(3) yes
C43 . C44 . C45 . 119.6(3) yes
C43 . C44 . H441 . 120.4 no
C45 . C44 . H441 . 120.0 no
C44 . C45 . F46 . 119.3(3) yes
C44 . C45 . C47 . 121.8(3) yes
F46 . C45 . C47 . 118.8(3) yes
C45 . C47 . C48 . 119.9(3) yes
C45 . C47 . H471 . 120.5 no
C48 . C47 . H471 . 119.6 no
C42 . C48 . C47 . 121.4(3) yes
C42 . C48 . C49 . 123.8(3) yes
C47 . C48 . C49 . 114.7(3) yes
C48 . C49 . H492 . 109.6 no
C48 . C49 . H491 . 110.8 no
H492 . C49 . H491 . 109.7 no
C48 . C49 . H493 . 108.3 no
H492 . C49 . H493 . 109.3 no
H491 . C49 . H493 . 109.2 no
C43 . C50 . H502 . 108.4 no
C43 . C50 . H501 . 110.6 no
H502 . C50 . H501 . 109.8 no
C43 . C50 . H503 . 110.3 no
H502 . C50 . H503 . 109.1 no
H501 . C50 . H503 . 108.7 no
Fe33 . C60 . C61 . 70.1(2) yes
Fe33 . C60 . C64 . 69.7(2) yes
C61 . C60 . C64 . 107.8(3) yes
Fe33 . C60 . H601 . 125.3 no
C61 . C60 . H601 . 126.6 no
C64 . C60 . H601 . 125.5 no
C60 . C61 . Fe33 . 69.5(2) yes
C60 . C61 . C62 . 108.4(3) yes
Fe33 . C61 . C62 . 69.7(2) yes
C60 . C61 . H611 . 125.1 no
Fe33 . C61 . H611 . 125.8 no
C62 . C61 . H611 . 126.4 no
C61 . C62 . Fe33 . 69.7(2) yes
C61 . C62 . C63 . 107.8(3) yes
Fe33 . C62 . C63 . 69.4(2) yes
C61 . C62 . H621 . 125.9 no
Fe33 . C62 . H621 . 124.7 no
C63 . C62 . H621 . 126.3 no
C62 . C63 . Fe33 . 70.2(2) yes
C62 . C63 . C64 . 108.2(4) yes
Fe33 . C63 . C64 . 69.7(2) yes
C62 . C63 . H631 . 126.0 no
Fe33 . C63 . H631 . 126.1 no
C64 . C63 . H631 . 125.9 no
C63 . C64 . C60 . 107.8(3) yes
C63 . C64 . Fe33 . 69.5(2) yes
C60 . C64 . Fe33 . 69.6(2) yes
C63 . C64 . H641 . 125.6 no
C60 . C64 . H641 . 126.5 no
Fe33 . C64 . H641 . 124.7 no
C66 . O65 . C72 . 112.7(3) yes
O65 . C66 . C67 . 109.1(3) yes
O65 . C66 . H661 . 108.4 no
C67 . C66 . H661 . 110.2 no
O65 . C66 . H662 . 110.5 no
C67 . C66 . H662 . 108.8 no
H661 . C66 . H662 . 109.8 no
C66 . C67 . O68 . 108.6(3) yes
C66 . C67 . H672 . 108.7 no
O68 . C67 . H672 . 109.6 no
C66 . C67 . H671 . 110.8 no
O68 . C67 . H671 . 109.4 no
H672 . C67 . H671 . 109.9 no
C67 . O68 . C69 . 113.4(3) yes
O68 . C69 . C70 . 108.9(4) yes
O68 . C69 . H692 . 109.6 no
C70 . C69 . H692 . 109.6 no
O68 . C69 . H691 . 109.7 no
C70 . C69 . H691 . 109.6 no
H692 . C69 . H691 . 109.4 no
C69 . C70 . O71 . 108.8(4) yes
C69 . C70 . H701 . 108.4 no
O71 . C70 . H701 . 109.9 no
C69 . C70 . H702 . 110.4 no
O71 . C70 . H702 . 110.1 no
H701 . C70 . H702 . 109.3 no
C70 . O71 . C15 . 112.2(4) yes
O65 . C72 . C73 . 113.4(3) yes
O65 . C72 . H722 . 109.9 no
C73 . C72 . H722 . 110.3 no
O65 . C72 . H721 . 106.1 no
C73 . C72 . H721 . 107.9 no
H722 . C72 . H721 . 109.0 no
C72 . C73 . O74 . 107.8(3) yes
C72 . C73 . H732 . 109.6 no
O74 . C73 . H732 . 110.4 no
C72 . C73 . H731 . 108.8 no
O74 . C73 . H731 . 110.0 no
H732 . C73 . H731 . 110.2 no
C73 . O74 . C75 . 112.4(3) yes
O74 . C75 . C76 . 108.3(4) yes
O74 . C75 . H752 . 109.9 no
C76 . C75 . H752 . 112.1 no
O74 . C75 . H751 . 109.0 no
C76 . C75 . H751 . 108.5 no
H752 . C75 . H751 . 109.0 no
C75 . C76 . O77 . 111.2(4) yes
C75 . C76 . H761 . 110.5 no
O77 . C76 . H761 . 109.7 no
C75 . C76 . H762 . 108.9 no
O77 . C76 . H762 . 107.5 no
H761 . C76 . H762 . 109.0 no
C76 . O77 . C78 . 117.1(4) yes
O77 . C78 . C79 . 113.1(4) yes
O77 . C78 . H782 . 107.6 no
C79 . C78 . H782 . 107.2 no
O77 . C78 . H781 . 109.0 no
C79 . C78 . H781 . 110.7 no
H782 . C78 . H781 . 109.0 no
C78 . C79 . O80 . 114.4(4) yes
C78 . C79 . H792 . 112.2 no
O80 . C79 . H792 . 110.4 no
C78 . C79 . H791 . 106.5 no
O80 . C79 . H791 . 102.1 no
H792 . C79 . H791 . 110.7 no
C79 . O80 . C81 . 115.5(4) yes
O80 . C81 . C15 . 107.0(4) yes
O80 . C81 . H811 . 109.6 no
C15 . C81 . H811 . 110.9 no
O80 . C81 . H812 . 108.1 no
C15 . C81 . H812 . 110.6 no
H811 . C81 . H812 . 110.6 no
C83 . O82 . C99 . 113.6(3) yes
O82 . C83 . C84 . 108.5(3) yes
O82 . C83 . H832 . 109.5 no
C84 . C83 . H832 . 110.4 no
O82 . C83 . H831 . 108.5 no
C84 . C83 . H831 . 109.8 no
H832 . C83 . H831 . 110.1 no
C83 . C84 . O85 . 109.8(3) yes
C83 . C84 . H841 . 110.4 no
O85 . C84 . H841 . 108.6 no
C83 . C84 . H842 . 109.1 no
O85 . C84 . H842 . 108.4 no
H841 . C84 . H842 . 110.6 no
C84 . O85 . C86 . 112.5(3) yes
O85 . C86 . C87 . 113.1(3) yes
O85 . C86 . H862 . 107.2 no
C87 . C86 . H862 . 108.8 no
O85 . C86 . H861 . 108.3 no
C87 . C86 . H861 . 108.7 no
H862 . C86 . H861 . 110.7 no
C86 . C87 . O88 . 108.5(3) yes
C86 . C87 . H872 . 110.6 no
O88 . C87 . H872 . 109.9 no
C86 . C87 . H871 . 109.3 no
O88 . C87 . H871 . 109.3 no
H872 . C87 . H871 . 109.2 no
C87 . O88 . C89 . 112.7(3) yes
O88 . C89 . C90 . 108.5(3) yes
O88 . C89 . H891 . 109.7 no
C90 . C89 . H891 . 110.6 no
O88 . C89 . H892 . 107.8 no
C90 . C89 . H892 . 108.8 no
H891 . C89 . H892 . 111.4 no
C89 . C90 . O91 . 108.1(4) yes
C89 . C90 . H902 . 109.4 no
O91 . C90 . H902 . 110.6 no
C89 . C90 . H901 . 108.2 no
O91 . C90 . H901 . 110.2 no
H902 . C90 . H901 . 110.3 no
C90 . O91 . C92 . 118.0(4) yes
O91 . C92 . C203 . 110.4(5) yes
O91 . C92 . H923 . 109.2 no
C203 . C92 . H923 . 109.4 no
O91 . C92 . H924 . 109.2 no
C203 . C92 . H924 . 109.1 no
H923 . C92 . H924 . 109.5 no
O97 . C96 . C205 . 119.5(6) yes
O97 . C96 . H963 . 107.2 no
C205 . C96 . H963 . 107.1 no
O97 . C96 . H964 . 106.9 no
C205 . C96 . H964 . 106.5 no
H963 . C96 . H964 . 109.5 no
C96 . O97 . C98 . 113.3(3) yes
O97 . C98 . C99 . 109.6(3) yes
O97 . C98 . H982 . 109.4 no
C99 . C98 . H982 . 108.9 no
O97 . C98 . H981 . 109.2 no
C99 . C98 . H981 . 108.3 no
H982 . C98 . H981 . 111.4 no
C98 . C99 . O82 . 108.0(3) yes
C98 . C99 . H991 . 110.0 no
O82 . C99 . H991 . 109.0 no
C98 . C99 . H992 . 109.7 no
O82 . C99 . H992 . 109.0 no
H991 . C99 . H992 . 111.1 no
C81 . C15 . O71 . 109.3(4) yes
C81 . C15 . H152 . 108.6 no
O71 . C15 . H152 . 110.1 no
C81 . C15 . H151 . 108.9 no
O71 . C15 . H151 . 109.9 no
H152 . C15 . H151 . 110.0 no
C92 . C200 . O201 . 110.3(8) yes
C92 . C200 . H2002 . 108.8 no
O201 . C200 . H2002 . 107.4 no
C92 . C200 . H2001 . 111.2 no
O201 . C200 . H2001 . 110.3 no
H2002 . C200 . H2001 . 108.8 no
C200 . O201 . C202 . 100.8(7) yes
O201 . C202 . C96 . 85.1(6) yes
O201 . C202 . H2021 . 117.0 no
C96 . C202 . H2021 . 114.6 no
O201 . C202 . H2022 . 114.5 no
C96 . C202 . H2022 . 116.4 no
H2021 . C202 . H2022 . 108.1 no
C92 . C203 . O204 . 114.3(8) yes
C92 . C203 . H2031 . 108.4 no
O204 . C203 . H2031 . 108.0 no
C92 . C203 . H2032 . 108.4 no
O204 . C203 . H2032 . 108.2 no
H2031 . C203 . H2032 . 109.5 no
C203 . O204 . C205 . 95.9(6) yes
O204 . C205 . C96 . 118.1(6) yes
O204 . C205 . H2051 . 106.4 no
C96 . C205 . H2051 . 106.2 no
O204 . C205 . H2052 . 107.7 no
C96 . C205 . H2052 . 108.8 no
H2051 . C205 . H2052 . 109.5 no
B39 . C300 . C301 . 119.7(4) yes
B39 . C300 . C306 . 125.6(4) yes
C301 . C300 . C306 . 114.2(5) yes
C300 . C301 . C302 . 116.6(6) yes
C300 . C301 . C308 . 126.7(7) yes
C302 . C301 . C308 . 116.7(8) yes
C301 . C302 . C303 . 121.1(7) yes
C301 . C302 . H3021 . 119.1 no
C303 . C302 . H3021 . 119.8 no
C302 . C303 . F304 . 119.9(7) yes
C302 . C303 . C305 . 122.8(7) yes
F304 . C303 . C305 . 117.3(8) yes
C303 . C305 . C306 . 116.3(7) yes
C303 . C305 . H3051 . 122.6 no
C306 . C305 . H3051 . 121.1 no
C305 . C306 . C300 . 128.8(7) yes
C305 . C306 . C307 . 112.6(7) yes
C300 . C306 . C307 . 118.6(6) yes
C306 . C307 . H3071 . 108.7 no
C306 . C307 . H3072 . 110.1 no
H3071 . C307 . H3072 . 109.8 no
C306 . C307 . H3073 . 109.2 no
H3071 . C307 . H3073 . 108.7 no
H3072 . C307 . H3073 . 110.3 no
C301 . C308 . H3082 . 111.6 no
C301 . C308 . H3081 . 110.0 no
H3082 . C308 . H3081 . 108.3 no
C301 . C308 . H3083 . 110.4 no
H3082 . C308 . H3083 . 108.4 no
H3081 . C308 . H3083 . 108.1 no
B39 . C310 . C311 . 133.4(4) yes
B39 . C310 . C316 . 110.8(3) yes
C311 . C310 . C316 . 115.8(4) yes
C310 . C311 . C312 . 124.7(6) yes
C310 . C311 . C318 . 120.2(6) yes
C312 . C311 . C318 . 115.0(6) yes
C311 . C312 . C313 . 116.2(6) yes
C311 . C312 . H3121 . 122.5 no
C313 . C312 . H3121 . 121.2 no
C312 . C313 . F314 . 115.4(7) yes
C312 . C313 . C315 . 124.9(6) yes
F314 . C313 . C315 . 119.7(6) yes
C313 . C315 . C316 . 120.1(6) yes
C313 . C315 . H3151 . 120.6 no
C316 . C315 . H3151 . 119.3 no
C310 . C316 . C315 . 117.1(5) yes
C310 . C316 . C317 . 127.1(5) yes
C315 . C316 . C317 . 115.9(6) yes
C316 . C317 . H3173 . 108.9 no
C316 . C317 . H3172 . 110.5 no
H3173 . C317 . H3172 . 109.2 no
C316 . C317 . H3171 . 109.7 no
H3173 . C317 . H3171 . 108.7 no
H3172 . C317 . H3171 . 109.8 no
C311 . C318 . H3183 . 108.6 no
C311 . C318 . H3182 . 111.1 no
H3183 . C318 . H3182 . 109.0 no
C311 . C318 . H3181 . 110.7 no
H3183 . C318 . H3181 . 108.5 no
H3182 . C318 . H3181 . 108.7 no

loop_
_geom_bond_atom_site_label_1
_geom_bond_site_symmetry_1
_geom_bond_atom_site_label_2
_geom_bond_site_symmetry_2
_geom_bond_distance
_geom_bond_publ_flag
Fe1 . C2 . 2.124(3) yes
Fe1 . C3 . 2.053(3) yes
Fe1 . C4 . 2.031(3) yes
Fe1 . C5 . 2.033(3) yes
Fe1 . C6 . 2.046(3) yes
Fe1 . C28 . 2.044(3) yes
Fe1 . C29 . 2.047(3) yes
Fe1 . C30 . 2.051(4) yes
Fe1 . C31 . 2.055(4) yes
Fe1 . C32 . 2.048(3) yes
C2 . C3 . 1.434(4) yes
C2 . C6 . 1.437(4) yes
C2 . B7 . 1.635(4) yes
C3 . C4 . 1.426(4) yes
C3 . H31 . 0.980 no
C4 . C5 . 1.409(5) yes
C4 . H41 . 0.982 no
C5 . C6 . 1.424(4) yes
C5 . H51 . 0.990 no
C6 . H61 . 0.996 no
B7 . C8 . 1.679(4) yes
B7 . C17 . 1.613(4) yes
B7 . C19 . 1.656(4) yes
C8 . C9 . 1.425(4) yes
C8 . C151 . 1.419(4) yes
C9 . C10 . 1.514(5) yes
C9 . C11 . 1.396(4) yes
C10 . H101 . 0.955 no
C10 . H102 . 0.956 no
C10 . H103 . 0.956 no
C11 . C12 . 1.367(5) yes
C11 . H111 . 0.939 no
C12 . F13 . 1.380(4) yes
C12 . C14 . 1.357(5) yes
C14 . C151 . 1.402(5) yes
C14 . H141 . 0.949 no
C151 . C16 . 1.520(5) yes
C16 . H161 . 0.970 no
C16 . H162 . 0.973 no
C16 . H163 . 0.964 no
C17 . N18 . 1.158(4) yes
C19 . C20 . 1.421(4) yes
C19 . C26 . 1.419(4) yes
C20 . C21 . 1.508(4) yes
C20 . C22 . 1.396(4) yes
C21 . H211 . 0.943 no
C21 . H212 . 0.961 no
C21 . H213 . 0.973 no
C22 . C23 . 1.365(5) yes
C22 . H221 . 0.941 no
C23 . F24 . 1.376(3) yes
C23 . C25 . 1.363(5) yes
C25 . C26 . 1.393(4) yes
C25 . H251 . 0.959 no
C26 . C27 . 1.519(4) yes
C27 . H271 . 0.960 no
C27 . H273 . 0.968 no
C27 . H272 . 0.961 no
C28 . C29 . 1.427(5) yes
C28 . C32 . 1.421(5) yes
C28 . H281 . 0.985 no
C29 . C30 . 1.435(5) yes
C29 . H291 . 0.991 no
C30 . C31 . 1.421(5) yes
C30 . H301 . 0.988 no
C31 . C32 . 1.423(5) yes
C31 . H311 . 0.976 no
C32 . H321 . 0.985 no
Fe33 . C34 . 2.115(3) yes
Fe33 . C35 . 2.056(3) yes
Fe33 . C36 . 2.035(4) yes
Fe33 . C37 . 2.029(4) yes
Fe33 . C38 . 2.040(4) yes
Fe33 . C60 . 2.042(4) yes
Fe33 . C61 . 2.049(4) yes
Fe33 . C62 . 2.049(4) yes
Fe33 . C63 . 2.040(4) yes
Fe33 . C64 . 2.043(4) yes
C34 . C35 . 1.440(4) yes
C34 . C38 . 1.431(4) yes
C34 . B39 . 1.632(5) yes
C35 . C36 . 1.427(5) yes
C35 . H351 . 0.980 no
C36 . C37 . 1.406(6) yes
C36 . H361 . 0.982 no
C37 . C38 . 1.427(5) yes
C37 . H371 . 0.964 no
C38 . H382 . 0.961 no
B39 . C40 . 1.620(5) yes
B39 . C42 . 1.656(4) yes
B39 . C300 . 1.686(5) yes
C40 . N41 . 1.148(4) yes
C42 . C43 . 1.422(4) yes
C42 . C48 . 1.422(4) yes
C43 . C44 . 1.407(4) yes
C43 . C50 . 1.506(4) yes
C44 . C45 . 1.358(5) yes
C44 . H441 . 0.945 no
C45 . F46 . 1.370(3) yes
C45 . C47 . 1.360(5) yes
C47 . C48 . 1.397(4) yes
C47 . H471 . 0.935 no
C48 . C49 . 1.517(4) yes
C49 . H492 . 0.965 no
C49 . H491 . 0.973 no
C49 . H493 . 0.976 no
C50 . H502 . 0.966 no
C50 . H501 . 0.958 no
C50 . H503 . 0.960 no
C60 . C61 . 1.413(5) yes
C60 . C64 . 1.419(5) yes
C60 . H601 . 0.993 no
C61 . C62 . 1.419(5) yes
C61 . H611 . 0.974 no
C62 . C63 . 1.412(6) yes
C62 . H621 . 0.989 no
C63 . C64 . 1.424(6) yes
C63 . H631 . 0.996 no
C64 . H641 . 0.996 no
O65 . C66 . 1.429(4) yes
O65 . C72 . 1.436(4) yes
C66 . C67 . 1.490(6) yes
C66 . H661 . 0.976 no
C66 . H662 . 0.985 no
C67 . O68 . 1.420(4) yes
C67 . H672 . 0.990 no
C67 . H671 . 0.987 no
O68 . C69 . 1.412(5) yes
C69 . C70 . 1.482(7) yes
C69 . H692 . 0.965 no
C69 . H691 . 0.986 no
C70 . O71 . 1.423(5) yes
C70 . H701 . 0.972 no
C70 . H702 . 0.979 no
O71 . C15 . 1.419(5) yes
C72 . C73 . 1.497(6) yes
C72 . H722 . 0.972 no
C72 . H721 . 0.979 no
C73 . O74 . 1.426(5) yes
C73 . H732 . 0.971 no
C73 . H731 . 0.978 no
O74 . C75 . 1.429(5) yes
C75 . C76 . 1.483(8) yes
C75 . H752 . 0.975 no
C75 . H751 . 0.969 no
C76 . O77 . 1.427(6) yes
C76 . H761 . 0.977 no
C76 . H762 . 0.975 no
O77 . C78 . 1.358(6) yes
C78 . C79 . 1.478(8) yes
C78 . H782 . 0.961 no
C78 . H781 . 0.968 no
C79 . O80 . 1.357(6) yes
C79 . H792 . 0.983 no
C79 . H791 . 0.972 no
O80 . C81 . 1.417(6) yes
C81 . C15 . 1.459(8) yes
C81 . H811 . 0.990 no
C81 . H812 . 0.972 no
O82 . C83 . 1.418(5) yes
O82 . C99 . 1.417(4) yes
C83 . C84 . 1.507(6) yes
C83 . H832 . 0.965 no
C83 . H831 . 0.984 no
C84 . O85 . 1.416(4) yes
C84 . H841 . 0.976 no
C84 . H842 . 0.967 no
O85 . C86 . 1.443(5) yes
C86 . C87 . 1.493(6) yes
C86 . H862 . 0.992 no
C86 . H861 . 0.980 no
C87 . O88 . 1.418(5) yes
C87 . H872 . 0.983 no
C87 . H871 . 0.972 no
O88 . C89 . 1.424(5) yes
C89 . C90 . 1.484(7) yes
C89 . H891 . 0.979 no
C89 . H892 . 0.973 no
C90 . O91 . 1.406(5) yes
C90 . H902 . 0.991 no
C90 . H901 . 0.977 no
O91 . C92 . 1.386(5) yes
C92 . C203 . 1.422(12) yes
C92 . H923 . 0.950 no
C92 . H924 . 0.950 no
C96 . O97 . 1.402(5) yes
C96 . C205 . 1.354(10) yes
C96 . H963 . 0.950 no
C96 . H964 . 0.950 no
O97 . C98 . 1.421(5) yes
C98 . C99 . 1.493(6) yes
C98 . H982 . 0.984 no
C98 . H981 . 0.991 no
C99 . H991 . 0.988 no
C99 . H992 . 0.981 no
C15 . H152 . 0.968 no
C15 . H151 . 0.973 no
C200 . O201 . 1.393(13) yes
C200 . H2002 . 0.968 no
C200 . H2001 . 0.979 no
O201 . C202 . 1.610(11) yes
C202 . H2021 . 0.963 no
C202 . H2022 . 0.968 no
C203 . O204 . 1.434(12) yes
C203 . H2031 . 0.950 no
C203 . H2032 . 0.950 no
O204 . C205 . 1.658(10) yes
C205 . H2051 . 0.950 no
C205 . H2052 . 0.950 no
C300 . C301 . 1.565(9) yes
C300 . C306 . 1.307(8) yes
C301 . C302 . 1.407(11) yes
C301 . C308 . 1.471(12) yes
C302 . C303 . 1.394(11) yes
C302 . H3021 . 0.936 no
C303 . F304 . 1.384(9) yes
C303 . C305 . 1.346(11) yes
C305 . C306 . 1.413(11) yes
C305 . H3051 . 0.931 no
C306 . C307 . 1.519(10) yes
C307 . H3071 . 0.964 no
C307 . H3072 . 0.970 no
C307 . H3073 . 0.959 no
C308 . H3082 . 0.963 no
C308 . H3081 . 0.952 no
C308 . H3083 . 0.959 no
C310 . C311 . 1.313(8) yes
C310 . C316 . 1.550(7) yes
C311 . C312 . 1.444(9) yes
C311 . C318 . 1.518(10) yes
C312 . C313 . 1.347(9) yes
C312 . H3121 . 0.935 no
C313 . F314 . 1.400(8) yes
C313 . C315 . 1.350(9) yes
C315 . C316 . 1.400(9) yes
C315 . H3151 . 0.937 no
C316 . C317 . 1.484(8) yes
C317 . H3173 . 0.967 no
C317 . H3172 . 0.966 no
C317 . H3171 . 0.962 no
C318 . H3183 . 0.962 no
C318 . H3182 . 0.955 no
C318 . H3181 . 0.957 no

loop_
_geom_hbond_atom_site_label_D
_geom_hbond_site_symmetry_D
_geom_hbond_atom_site_label_H
_geom_hbond_site_symmetry_H
_geom_hbond_atom_site_label_A
_geom_hbond_site_symmetry_A
_geom_hbond_angle_DHA
_geom_hbond_distance_DH
_geom_hbond_distance_HA
_geom_hbond_distance_DA
_geom_hbond_publ_flag
C35 . H351 . O82 . 158 0.98 2.56 3.487(7) yes
C64 . H641 . O71 2_666 162 1.00 2.58 3.544(7) yes
C72 . H721 . O71 2_566 156 0.98 2.60 3.516(7) yes
C86 . H862 . O97 2_677 148 0.99 2.59 3.470(7) yes
C307 . H3072 . C40 . 131 0.97 2.50 3.215(7) yes
C308 . H3081 . C35 . 125 0.95 2.47 3.117(7) yes
C317 . H3172 . C40 . 128 0.97 2.33 3.030(7) yes
